data_7703408
loop_
_publ_author_name
'Fischer, Malte'
'Vincent-Heldt, Lisa'
'Hillje, Malena'
'Schmidtmann, Marc'
'Beckhaus, Ruediger'

_publ_section_title
;
 Synthesis of a titanium ethylene complex via C-H-activation and
 alternative access to
 Cp<sub>2</sub>Ti(\h<sup>2</sup>-Me<sub>3</sub>SiC<sub>2</sub>SiMe<sub>3</sub>).
;
_journal_issue 7
_journal_name_full 'Dalton transactions (Cambridge, England : 2003)'
_journal_page_first 2068
_journal_page_last 2072
_journal_paper_doi 10.1039/d0dt00237b
_journal_volume 49
_journal_year 2020
_chemical_absolute_configuration ad
_chemical_formula_structural Ti(C10H15)(C15H19)(C2(Si(CH3)3)2)
_chemical_formula_sum 'C33 H52 Si2 Ti'
_chemical_formula_weight 552.82
_space_group_crystal_system orthorhombic
_space_group_IT_number 19
_space_group_name_Hall 'P 2ac 2ab'
_space_group_name_H-M_alt 'P 21 21 21'
_atom_sites_solution_hydrogens difmap
_atom_sites_solution_primary direct
_atom_sites_solution_secondary difmap
_audit_creation_method SHELXL-2017/1
_audit_update_record
;
2019-11-27 deposited with the CCDC.	2020-01-30 downloaded from the CCDC.
;
_cell_angle_alpha 90
_cell_angle_beta 90
_cell_angle_gamma 90
_cell_formula_units_Z 4
_cell_length_a 11.3854(3)
_cell_length_b 12.8121(3)
_cell_length_c 21.3362(5)
_cell_measurement_reflns_used 9542
_cell_measurement_temperature 100(2)
_cell_measurement_theta_max 36.29
_cell_measurement_theta_min 2.39
_cell_volume 3112.33(13)
_computing_cell_refinement 'Bruker SAINT V8.37A'
_computing_data_collection 'Bruker APEX2'
_computing_data_reduction 'Bruker SAINT V8.37A'
_computing_structure_refinement 'SHELXL-2017/1 (Sheldrick, 2017)'
_computing_structure_solution 'SHELXS-2013/1 (Sheldrick, 2013)'
_diffrn_ambient_temperature 100(2)
_diffrn_measured_fraction_theta_full 1.000
_diffrn_measured_fraction_theta_max 1.000
_diffrn_measurement_device_type 'Bruker APEX-II CCD'
_diffrn_measurement_method '\f and \w scans'
_diffrn_radiation_type MoK\a
_diffrn_radiation_wavelength 0.71073
_diffrn_reflns_av_R_equivalents 0.0271
_diffrn_reflns_av_unetI/netI 0.0117
_diffrn_reflns_Laue_measured_fraction_full 1.000
_diffrn_reflns_Laue_measured_fraction_max 1.000
_diffrn_reflns_limit_h_max 18
_diffrn_reflns_limit_h_min -18
_diffrn_reflns_limit_k_max 21
_diffrn_reflns_limit_k_min -21
_diffrn_reflns_limit_l_max 35
_diffrn_reflns_limit_l_min -35
_diffrn_reflns_number 188971
_diffrn_reflns_point_group_measured_fraction_full 1.000
_diffrn_reflns_point_group_measured_fraction_max 1.000
_diffrn_reflns_theta_full 25.242
_diffrn_reflns_theta_max 36.316
_diffrn_reflns_theta_min 1.854
_diffrn_source 'sealed tube'
_exptl_absorpt_coefficient_mu 0.372
_exptl_absorpt_correction_T_max 0.9261
_exptl_absorpt_correction_T_min 0.8596
_exptl_absorpt_correction_type numerical
_exptl_absorpt_process_details 'SADABS-2016/2 (Sheldrick)'
_exptl_crystal_colour yellow
_exptl_crystal_density_diffrn 1.180
_exptl_crystal_description block
_exptl_crystal_F_000 1200
_exptl_crystal_size_max 0.500
_exptl_crystal_size_mid 0.350
_exptl_crystal_size_min 0.300
_refine_diff_density_max 0.424
_refine_diff_density_min -0.152
_refine_diff_density_rms 0.043
_refine_ls_abs_structure_details
;
 Flack x determined using 6575 quotients [(I+)-(I-)]/[(I+)+(I-)]
 (Parsons, Flack and Wagner, Acta Cryst. B69 (2013) 249-259).
;
_refine_ls_abs_structure_Flack -0.0069(19)
_refine_ls_extinction_method none
_refine_ls_goodness_of_fit_ref 1.064
_refine_ls_hydrogen_treatment constr
_refine_ls_matrix_type full
_refine_ls_number_parameters 336
_refine_ls_number_reflns 15106
_refine_ls_number_restraints 0
_refine_ls_restrained_S_all 1.064
_refine_ls_R_factor_all 0.0205
_refine_ls_R_factor_gt 0.0193
_refine_ls_shift/su_max 0.002
_refine_ls_shift/su_mean 0.000
_refine_ls_structure_factor_coef Fsqd
_refine_ls_weighting_details 'w=1/[\s^2^(Fo^2^)+(0.0350P)^2^+0.2000P] where P=(Fo^2^+2Fc^2^)/3'
_refine_ls_weighting_scheme calc
_refine_ls_wR_factor_gt 0.0542
_refine_ls_wR_factor_ref 0.0550
_reflns_Friedel_coverage 0.830
_reflns_Friedel_fraction_full 1.000
_reflns_Friedel_fraction_max 1.000
_reflns_number_gt 14681
_reflns_number_total 15106
_reflns_threshold_expression 'I > 2\s(I)'
_cod_data_source_file d0dt00237b2.cif
_cod_data_source_block 4
_cod_depositor_comments 'Adding full bibliography for 7703407--7703408.cif.'
_cod_database_code 7703408
_shelx_shelxl_version_number 2017/1
_shelx_space_group_comment
;
The symmetry employed for this shelxl refinement is uniquely defined
by the following loop, which should always be used as a source of
symmetry information in preference to the above space-group names.
They are only intended as comments.
;
_shelx_estimated_absorpt_t_min 0.836
_shelx_estimated_absorpt_t_max 0.897
_exptl_absorpt_special_details
;
 numerical absorption correction followed by correction based on
 symmetry-related measurements (multi-scan)
;

loop_
_space_group_symop_operation_xyz
'x, y, z'
'-x+1/2, -y, z+1/2'
'-x, y+1/2, -z+1/2'
'x+1/2, -y+1/2, -z'

loop_
_atom_site_label
_atom_site_type_symbol
_atom_site_fract_x
_atom_site_fract_y
_atom_site_fract_z
_atom_site_U_iso_or_equiv
_atom_site_adp_type
_atom_site_occupancy
_atom_site_site_symmetry_order
_atom_site_calc_flag
_atom_site_refinement_flags_posn
_atom_site_refinement_flags_adp
Ti1 Ti 0.37283(2) 0.51803(2) 0.32741(2) 0.00962(2) Uani 1 1 d . .
Si1 Si 0.14164(2) 0.59309(2) 0.45040(2) 0.01361(4) Uani 1 1 d . .
Si2 Si 0.05775(2) 0.45925(2) 0.28231(2) 0.01390(4) Uani 1 1 d . .
C1 C 0.34352(7) 0.70034(6) 0.29208(4) 0.01377(12) Uani 1 1 d . .
C2 C 0.36350(8) 0.63555(6) 0.23928(3) 0.01571(13) Uani 1 1 d . .
C3 C 0.47965(8) 0.59429(7) 0.24401(4) 0.01755(14) Uani 1 1 d . .
C4 C 0.53033(7) 0.63348(7) 0.30042(4) 0.01652(13) Uani 1 1 d . .
C5 C 0.44507(7) 0.69757(6) 0.33040(4) 0.01404(11) Uani 1 1 d . .
C6 C 0.23489(8) 0.76319(7) 0.30372(5) 0.01931(14) Uani 1 1 d . .
H6A H 0.165894 0.723321 0.290264 0.029 Uiso 1 1 calc R U
H6B H 0.239116 0.828557 0.279976 0.029 Uiso 1 1 calc R U
H6C H 0.228517 0.778845 0.348553 0.029 Uiso 1 1 calc R U
C7 C 0.28408(11) 0.62515(9) 0.18344(4) 0.02546(18) Uani 1 1 d . .
H7A H 0.295792 0.556625 0.164006 0.038 Uiso 1 1 calc R U
H7B H 0.302496 0.680037 0.152999 0.038 Uiso 1 1 calc R U
H7C H 0.202133 0.631983 0.196874 0.038 Uiso 1 1 calc R U
C8 C 0.54268(12) 0.53486(9) 0.19366(5) 0.0308(2) Uani 1 1 d . .
H8A H 0.604903 0.492380 0.212537 0.046 Uiso 1 1 calc R U
H8B H 0.577373 0.584017 0.163730 0.046 Uiso 1 1 calc R U
H8C H 0.486939 0.489342 0.171793 0.046 Uiso 1 1 calc R U
C9 C 0.65750(8) 0.62835(8) 0.31884(6) 0.0261(2) Uani 1 1 d . .
H9A H 0.663655 0.612643 0.363672 0.039 Uiso 1 1 calc R U
H9B H 0.695095 0.695634 0.310185 0.039 Uiso 1 1 calc R U
H9C H 0.696739 0.573433 0.294681 0.039 Uiso 1 1 calc R U
C10 C 0.46742(9) 0.76035(7) 0.38862(4) 0.02081(16) Uani 1 1 d . .
H10A H 0.397363 0.801412 0.398822 0.031 Uiso 1 1 calc R U
H10B H 0.533985 0.807394 0.381562 0.031 Uiso 1 1 calc R U
H10C H 0.485501 0.713199 0.423480 0.031 Uiso 1 1 calc R U
C11 C 0.49259(6) 0.41346(6) 0.39675(4) 0.01212(11) Uani 1 1 d . .
C12 C 0.53541(7) 0.39776(6) 0.33491(4) 0.01549(12) Uani 1 1 d . .
H12 H 0.611591 0.415842 0.320342 0.019 Uiso 1 1 calc R U
C13 C 0.44603(8) 0.35082(6) 0.29866(4) 0.01778(14) Uani 1 1 d . .
H13 H 0.451301 0.332907 0.255548 0.021 Uiso 1 1 calc R U
C14 C 0.34738(8) 0.33516(6) 0.33775(4) 0.01616(13) Uani 1 1 d . .
H14 H 0.274970 0.304195 0.325760 0.019 Uiso 1 1 calc R U
C15 C 0.37595(7) 0.37403(6) 0.39814(4) 0.01345(11) Uani 1 1 d . .
H15 H 0.325488 0.373736 0.433599 0.016 Uiso 1 1 calc R U
C16 C 0.55844(7) 0.46639(6) 0.44948(4) 0.01311(11) Uani 1 1 d . .
H16 H 0.560423 0.542685 0.439648 0.016 Uiso 1 1 calc R U
C17 C 0.50091(7) 0.45468(7) 0.51443(4) 0.01572(13) Uani 1 1 d . .
H17 H 0.416880 0.477062 0.512084 0.019 Uiso 1 1 calc R U
C18 C 0.56735(10) 0.52512(8) 0.56097(5) 0.02421(17) Uani 1 1 d . .
H18A H 0.562868 0.598627 0.546877 0.029 Uiso 1 1 calc R U
H18B H 0.530307 0.520297 0.602853 0.029 Uiso 1 1 calc R U
C19 C 0.69644(9) 0.49129(7) 0.56529(5) 0.02261(17) Uani 1 1 d . .
H19 H 0.739183 0.537396 0.595453 0.027 Uiso 1 1 calc R U
C20 C 0.75371(9) 0.49889(7) 0.50019(5) 0.02385(17) Uani 1 1 d . .
H20A H 0.751716 0.572136 0.485436 0.029 Uiso 1 1 calc R U
H20B H 0.836835 0.476631 0.502732 0.029 Uiso 1 1 calc R U
C21 C 0.68749(7) 0.42902(7) 0.45386(4) 0.01612(13) Uani 1 1 d . .
H21 H 0.725123 0.434212 0.411623 0.019 Uiso 1 1 calc R U
C22 C 0.50749(8) 0.34097(7) 0.53749(4) 0.01662(13) Uani 1 1 d . .
H22A H 0.469950 0.335103 0.579189 0.020 Uiso 1 1 calc R U
H22B H 0.464763 0.294857 0.508051 0.020 Uiso 1 1 calc R U
C23 C 0.70298(8) 0.37749(7) 0.58761(4) 0.01930(15) Uani 1 1 d . .
H23A H 0.786090 0.355160 0.590107 0.023 Uiso 1 1 calc R U
H23B H 0.668052 0.371480 0.629948 0.023 Uiso 1 1 calc R U
C24 C 0.69147(8) 0.31530(6) 0.47630(4) 0.01626(13) Uani 1 1 d . .
H24A H 0.773945 0.290944 0.477771 0.020 Uiso 1 1 calc R U
H24B H 0.647903 0.270374 0.446557 0.020 Uiso 1 1 calc R U
C25 C 0.63627(8) 0.30691(6) 0.54176(4) 0.01489(12) Uani 1 1 d . .
H25 H 0.640442 0.232944 0.556550 0.018 Uiso 1 1 calc R U
C26 C 0.21696(7) 0.55056(6) 0.37818(4) 0.01230(11) Uani 1 1 d . .
C27 C 0.18786(6) 0.51063(6) 0.32364(4) 0.01252(11) Uani 1 1 d . .
C28 C 0.23527(9) 0.68673(8) 0.49567(5) 0.02498(18) Uani 1 1 d . .
H28A H 0.311304 0.654259 0.504804 0.037 Uiso 1 1 calc R U
H28B H 0.195936 0.704778 0.535063 0.037 Uiso 1 1 calc R U
H28C H 0.247554 0.750137 0.470835 0.037 Uiso 1 1 calc R U
C29 C 0.11155(8) 0.47912(7) 0.50343(4) 0.02036(15) Uani 1 1 d . .
H29A H 0.060262 0.429233 0.481900 0.031 Uiso 1 1 calc R U
H29B H 0.072917 0.503766 0.541709 0.031 Uiso 1 1 calc R U
H29C H 0.185773 0.444904 0.514328 0.031 Uiso 1 1 calc R U
C30 C -0.00125(8) 0.65808(7) 0.43062(5) 0.02049(15) Uani 1 1 d . .
H30A H 0.013881 0.720255 0.405116 0.031 Uiso 1 1 calc R U
H30B H -0.041405 0.678487 0.469353 0.031 Uiso 1 1 calc R U
H30C H -0.050882 0.609442 0.407053 0.031 Uiso 1 1 calc R U
C31 C 0.10326(9) 0.37382(8) 0.21536(5) 0.02357(17) Uani 1 1 d . .
H31A H 0.153506 0.413594 0.186711 0.035 Uiso 1 1 calc R U
H31B H 0.033315 0.349647 0.192868 0.035 Uiso 1 1 calc R U
H31C H 0.146786 0.313521 0.231454 0.035 Uiso 1 1 calc R U
C32 C -0.03833(9) 0.56660(8) 0.25148(5) 0.02252(16) Uani 1 1 d . .
H32A H -0.062842 0.611698 0.286200 0.034 Uiso 1 1 calc R U
H32B H -0.107863 0.536281 0.231448 0.034 Uiso 1 1 calc R U
H32C H 0.005539 0.607882 0.220709 0.034 Uiso 1 1 calc R U
C33 C -0.03154(9) 0.37760(9) 0.33763(5) 0.02494(18) Uani 1 1 d . .
H33A H 0.015828 0.318630 0.352360 0.037 Uiso 1 1 calc R U
H33B H -0.101367 0.351320 0.315897 0.037 Uiso 1 1 calc R U
H33C H -0.055719 0.420200 0.373531 0.037 Uiso 1 1 calc R U

loop_
_atom_site_aniso_label
_atom_site_aniso_U_11
_atom_site_aniso_U_22
_atom_site_aniso_U_33
_atom_site_aniso_U_23
_atom_site_aniso_U_13
_atom_site_aniso_U_12
Ti1 0.01035(5) 0.00877(4) 0.00972(4) 0.00083(4) 0.00170(4) 0.00016(4)
Si1 0.01397(9) 0.01324(8) 0.01362(8) -0.00255(7) 0.00327(7) 0.00041(7)
Si2 0.01294(9) 0.01388(8) 0.01489(9) 0.00030(7) -0.00245(7) -0.00024(7)
C1 0.0158(3) 0.0113(3) 0.0142(3) 0.0031(2) 0.0006(2) -0.0005(2)
C2 0.0210(3) 0.0152(3) 0.0109(3) 0.0029(2) 0.0011(3) -0.0021(3)
C3 0.0208(3) 0.0167(3) 0.0152(3) 0.0025(2) 0.0077(3) -0.0008(3)
C4 0.0130(3) 0.0158(3) 0.0208(3) 0.0045(3) 0.0034(3) -0.0018(2)
C5 0.0150(3) 0.0116(2) 0.0155(3) 0.0023(2) 0.0000(3) -0.0024(2)
C6 0.0186(3) 0.0144(3) 0.0249(4) 0.0038(3) -0.0007(3) 0.0038(3)
C7 0.0350(5) 0.0277(4) 0.0136(3) 0.0048(3) -0.0048(3) -0.0077(4)
C8 0.0405(6) 0.0283(5) 0.0236(4) 0.0011(4) 0.0201(4) 0.0032(4)
C9 0.0122(3) 0.0260(4) 0.0399(5) 0.0112(4) 0.0024(3) -0.0031(3)
C10 0.0273(4) 0.0154(3) 0.0197(4) -0.0004(3) -0.0047(3) -0.0045(3)
C11 0.0109(3) 0.0119(3) 0.0136(3) 0.0016(2) 0.0008(2) 0.0015(2)
C12 0.0151(3) 0.0151(3) 0.0163(3) 0.0001(2) 0.0038(2) 0.0045(2)
C13 0.0235(4) 0.0140(3) 0.0159(3) -0.0032(2) 0.0001(3) 0.0050(3)
C14 0.0188(3) 0.0103(3) 0.0194(3) 0.0000(2) -0.0039(3) -0.0001(2)
C15 0.0130(3) 0.0127(2) 0.0147(3) 0.0033(2) -0.0006(2) -0.0007(2)
C16 0.0121(3) 0.0109(3) 0.0163(3) 0.0017(2) -0.0013(2) 0.0008(2)
C17 0.0148(3) 0.0171(3) 0.0153(3) -0.0018(2) -0.0009(2) 0.0057(2)
C18 0.0310(4) 0.0186(4) 0.0231(4) -0.0082(3) -0.0074(3) 0.0096(3)
C19 0.0267(4) 0.0142(3) 0.0269(4) -0.0047(3) -0.0121(3) 0.0006(3)
C20 0.0184(3) 0.0190(4) 0.0342(5) 0.0047(3) -0.0088(3) -0.0065(3)
C21 0.0100(3) 0.0178(3) 0.0206(3) 0.0036(3) -0.0003(2) -0.0006(2)
C22 0.0146(3) 0.0203(3) 0.0150(3) 0.0036(2) 0.0002(2) -0.0003(3)
C23 0.0217(4) 0.0170(3) 0.0193(3) -0.0020(3) -0.0082(3) 0.0030(3)
C24 0.0148(3) 0.0154(3) 0.0186(3) -0.0012(2) -0.0010(3) 0.0054(2)
C25 0.0166(3) 0.0121(3) 0.0160(3) 0.0010(2) -0.0032(3) 0.0017(2)
C26 0.0127(3) 0.0111(3) 0.0131(3) -0.0003(2) 0.0024(2) 0.0003(2)
C27 0.0115(2) 0.0119(2) 0.0141(3) 0.0002(2) 0.0005(2) 0.0000(2)
C28 0.0237(4) 0.0258(4) 0.0255(4) -0.0125(3) 0.0035(3) -0.0046(3)
C29 0.0238(4) 0.0204(3) 0.0169(3) 0.0022(3) 0.0057(3) 0.0021(3)
C30 0.0184(3) 0.0200(3) 0.0231(4) -0.0006(3) 0.0045(3) 0.0056(3)
C31 0.0265(4) 0.0225(4) 0.0217(4) -0.0077(3) -0.0044(3) 0.0019(3)
C32 0.0193(4) 0.0237(4) 0.0245(4) 0.0033(3) -0.0045(3) 0.0052(3)
C33 0.0235(4) 0.0285(4) 0.0228(4) 0.0053(3) -0.0039(3) -0.0109(3)

loop_
_atom_type_symbol
_atom_type_description
_atom_type_scat_dispersion_real
_atom_type_scat_dispersion_imag
_atom_type_scat_source
C C 0.0033 0.0016 'International Tables Vol C Tables 4.2.6.8 and 6.1.1.4'
H H 0.0000 0.0000 'International Tables Vol C Tables 4.2.6.8 and 6.1.1.4'
Si Si 0.0817 0.0704 'International Tables Vol C Tables 4.2.6.8 and 6.1.1.4'
Ti Ti 0.2776 0.4457 'International Tables Vol C Tables 4.2.6.8 and 6.1.1.4'

loop_
_geom_angle_atom_site_label_1
_geom_angle_atom_site_label_2
_geom_angle_atom_site_label_3
_geom_angle
C27 Ti1 C26 36.18(3)
C27 Ti1 C3 120.19(3)
C26 Ti1 C3 137.15(3)
C27 Ti1 C14 80.63(3)
C26 Ti1 C14 92.54(3)
C3 Ti1 C14 122.73(3)
C27 Ti1 C13 107.42(3)
C26 Ti1 C13 127.00(3)
C3 Ti1 C13 89.88(3)
C14 Ti1 C13 34.62(3)
C27 Ti1 C15 90.24(3)
C26 Ti1 C15 80.86(3)
C3 Ti1 C15 141.99(3)
C14 Ti1 C15 34.73(3)
C13 Ti1 C15 57.39(3)
C27 Ti1 C4 140.00(3)
C26 Ti1 C4 128.91(3)
C3 Ti1 C4 34.85(3)
C14 Ti1 C4 136.40(3)
C13 Ti1 C4 103.41(3)
C15 Ti1 C4 128.25(3)
C27 Ti1 C2 87.38(3)
C26 Ti1 C2 103.82(3)
C3 Ti1 C2 34.76(3)
C14 Ti1 C2 133.17(3)
C13 Ti1 C2 112.13(3)
C15 Ti1 C2 167.86(3)
C4 Ti1 C2 57.30(3)
C27 Ti1 C12 137.68(3)
C26 Ti1 C12 137.17(3)
C3 Ti1 C12 85.37(3)
C14 Ti1 C12 57.09(3)
C13 Ti1 C12 34.27(3)
C15 Ti1 C12 56.81(3)
C4 Ti1 C12 80.56(3)
C2 Ti1 C12 118.95(3)
C27 Ti1 C11 124.16(3)
C26 Ti1 C11 105.57(3)
C3 Ti1 C11 113.53(3)
C14 Ti1 C11 57.61(3)
C13 Ti1 C11 57.39(3)
C15 Ti1 C11 34.43(3)
C4 Ti1 C11 93.85(3)
C2 Ti1 C11 148.02(3)
C12 Ti1 C11 34.21(3)
C27 Ti1 C5 112.29(3)
C26 Ti1 C5 94.78(3)
C3 Ti1 C5 57.18(3)
C14 Ti1 C5 165.66(3)
C13 Ti1 C5 137.43(3)
C15 Ti1 C5 134.99(3)
C4 Ti1 C5 34.19(3)
C2 Ti1 C5 56.45(3)
C12 Ti1 C5 109.94(3)
C11 Ti1 C5 108.42(3)
C27 Ti1 C1 84.05(3)
C26 Ti1 C1 81.80(3)
C3 Ti1 C1 56.71(3)
C14 Ti1 C1 160.67(3)
C13 Ti1 C1 144.87(3)
C15 Ti1 C1 157.60(3)
C4 Ti1 C1 56.31(3)
C2 Ti1 C1 33.68(3)
C12 Ti1 C1 136.51(3)
C11 Ti1 C1 141.72(3)
C5 Ti1 C1 33.45(3)
C26 Si1 C28 110.81(4)
C26 Si1 C30 110.25(4)
C28 Si1 C30 108.98(5)
C26 Si1 C29 110.98(4)
C28 Si1 C29 106.92(5)
C30 Si1 C29 108.80(4)
C27 Si2 C31 110.54(4)
C27 Si2 C32 111.96(4)
C31 Si2 C32 108.81(5)
C27 Si2 C33 109.46(4)
C31 Si2 C33 107.69(5)
C32 Si2 C33 108.26(5)
C5 C1 C2 108.24(7)
C5 C1 C6 126.31(8)
C2 C1 C6 125.42(8)
C5 C1 Ti1 71.98(4)
C2 C1 Ti1 70.61(4)
C6 C1 Ti1 124.62(5)
C1 C2 C3 108.01(7)
C1 C2 C7 125.86(9)
C3 C2 C7 125.52(8)
C1 C2 Ti1 75.70(4)
C3 C2 Ti1 70.90(4)
C7 C2 Ti1 126.14(6)
C4 C3 C2 107.71(7)
C4 C3 C8 126.15(9)
C2 C3 C8 125.48(9)
C4 C3 Ti1 73.66(5)
C2 C3 Ti1 74.34(4)
C8 C3 Ti1 125.10(6)
C5 C4 C3 107.84(7)
C5 C4 C9 124.42(9)
C3 C4 C9 126.55(9)
C5 C4 Ti1 74.79(4)
C3 C4 Ti1 71.49(5)
C9 C4 Ti1 129.20(6)
C1 C5 C4 108.17(7)
C1 C5 C10 127.04(8)
C4 C5 C10 124.41(8)
C1 C5 Ti1 74.56(4)
C4 C5 Ti1 71.02(4)
C10 C5 Ti1 125.64(6)
C1 C6 H6A 109.5
C1 C6 H6B 109.5
H6A C6 H6B 109.5
C1 C6 H6C 109.5
H6A C6 H6C 109.5
H6B C6 H6C 109.5
C2 C7 H7A 109.5
C2 C7 H7B 109.5
H7A C7 H7B 109.5
C2 C7 H7C 109.5
H7A C7 H7C 109.5
H7B C7 H7C 109.5
C3 C8 H8A 109.5
C3 C8 H8B 109.5
H8A C8 H8B 109.5
C3 C8 H8C 109.5
H8A C8 H8C 109.5
H8B C8 H8C 109.5
C4 C9 H9A 109.5
C4 C9 H9B 109.5
H9A C9 H9B 109.5
C4 C9 H9C 109.5
H9A C9 H9C 109.5
H9B C9 H9C 109.5
C5 C10 H10A 109.5
C5 C10 H10B 109.5
H10A C10 H10B 109.5
C5 C10 H10C 109.5
H10A C10 H10C 109.5
H10B C10 H10C 109.5
C12 C11 C15 106.84(7)
C12 C11 C16 125.73(7)
C15 C11 C16 127.39(7)
C12 C11 Ti1 72.76(4)
C15 C11 Ti1 71.50(4)
C16 C11 Ti1 119.10(5)
C13 C12 C11 108.75(7)
C13 C12 Ti1 71.52(5)
C11 C12 Ti1 73.02(4)
C13 C12 H12 125.6
C11 C12 H12 125.6
Ti1 C12 H12 121.5
C12 C13 C14 108.05(7)
C12 C13 Ti1 74.21(4)
C14 C13 Ti1 72.38(5)
C12 C13 H13 126.0
C14 C13 H13 126.0
Ti1 C13 H13 119.3
C13 C14 C15 107.69(7)
C13 C14 Ti1 73.01(5)
C15 C14 Ti1 73.13(4)
C13 C14 H14 126.2
C15 C14 H14 126.2
Ti1 C14 H14 119.6
C14 C15 C11 108.67(7)
C14 C15 Ti1 72.14(4)
C11 C15 Ti1 74.08(4)
C14 C15 H15 125.7
C11 C15 H15 125.7
Ti1 C15 H15 119.9
C11 C16 C17 114.50(6)
C11 C16 C21 112.13(6)
C17 C16 C21 108.62(6)
C11 C16 H16 107.1
C17 C16 H16 107.1
C21 C16 H16 107.1
C22 C17 C16 111.04(6)
C22 C17 C18 108.93(7)
C16 C17 C18 108.31(7)
C22 C17 H17 109.5
C16 C17 H17 109.5
C18 C17 H17 109.5
C19 C18 C17 110.08(7)
C19 C18 H18A 109.6
C17 C18 H18A 109.6
C19 C18 H18B 109.6
C17 C18 H18B 109.6
H18A C18 H18B 108.2
C18 C19 C23 109.45(8)
C18 C19 C20 109.51(8)
C23 C19 C20 108.65(8)
C18 C19 H19 109.7
C23 C19 H19 109.7
C20 C19 H19 109.7
C21 C20 C19 109.71(7)
C21 C20 H20A 109.7
C19 C20 H20A 109.7
C21 C20 H20B 109.7
C19 C20 H20B 109.7
H20A C20 H20B 108.2
C20 C21 C24 109.82(7)
C20 C21 C16 108.98(7)
C24 C21 C16 109.91(6)
C20 C21 H21 109.4
C24 C21 H21 109.4
C16 C21 H21 109.4
C25 C22 C17 109.57(7)
C25 C22 H22A 109.8
C17 C22 H22A 109.8
C25 C22 H22B 109.8
C17 C22 H22B 109.8
H22A C22 H22B 108.2
C25 C23 C19 109.76(7)
C25 C23 H23A 109.7
C19 C23 H23A 109.7
C25 C23 H23B 109.7
C19 C23 H23B 109.7
H23A C23 H23B 108.2
C21 C24 C25 109.77(7)
C21 C24 H24A 109.7
C25 C24 H24A 109.7
C21 C24 H24B 109.7
C25 C24 H24B 109.7
H24A C24 H24B 108.2
C22 C25 C23 110.12(7)
C22 C25 C24 108.52(6)
C23 C25 C24 109.65(7)
C22 C25 H25 109.5
C23 C25 H25 109.5
C24 C25 H25 109.5
C27 C26 Si1 137.51(6)
C27 C26 Ti1 71.46(5)
Si1 C26 Ti1 150.85(5)
C26 C27 Si2 139.88(6)
C26 C27 Ti1 72.36(5)
Si2 C27 Ti1 146.68(4)
Si1 C28 H28A 109.5
Si1 C28 H28B 109.5
H28A C28 H28B 109.5
Si1 C28 H28C 109.5
H28A C28 H28C 109.5
H28B C28 H28C 109.5
Si1 C29 H29A 109.5
Si1 C29 H29B 109.5
H29A C29 H29B 109.5
Si1 C29 H29C 109.5
H29A C29 H29C 109.5
H29B C29 H29C 109.5
Si1 C30 H30A 109.5
Si1 C30 H30B 109.5
H30A C30 H30B 109.5
Si1 C30 H30C 109.5
H30A C30 H30C 109.5
H30B C30 H30C 109.5
Si2 C31 H31A 109.5
Si2 C31 H31B 109.5
H31A C31 H31B 109.5
Si2 C31 H31C 109.5
H31A C31 H31C 109.5
H31B C31 H31C 109.5
Si2 C32 H32A 109.5
Si2 C32 H32B 109.5
H32A C32 H32B 109.5
Si2 C32 H32C 109.5
H32A C32 H32C 109.5
H32B C32 H32C 109.5
Si2 C33 H33A 109.5
Si2 C33 H33B 109.5
H33A C33 H33B 109.5
Si2 C33 H33C 109.5
H33A C33 H33C 109.5
H33B C33 H33C 109.5

loop_
_geom_bond_atom_site_label_1
_geom_bond_atom_site_label_2
_geom_bond_distance
Ti1 C27 2.1096(7)
Ti1 C26 2.1205(8)
Ti1 C3 2.3664(8)
Ti1 C14 2.3711(8)
Ti1 C13 2.3792(8)
Ti1 C15 2.3838(7)
Ti1 C4 2.3948(8)
Ti1 C2 2.4112(7)
Ti1 C12 2.4139(8)
Ti1 C11 2.4173(7)
Ti1 C5 2.4437(7)
Ti1 C1 2.4770(7)
Si1 C26 1.8457(8)
Si1 C28 1.8732(10)
Si1 C30 1.8757(9)
Si1 C29 1.8787(9)
Si2 C27 1.8454(8)
Si2 C31 1.8727(10)
Si2 C32 1.8763(9)
Si2 C33 1.8765(10)
C1 C5 1.4165(11)
C1 C2 1.4177(11)
C1 C6 1.4966(12)
C2 C3 1.4278(13)
C2 C7 1.5016(13)
C3 C4 1.4260(13)
C3 C8 1.4997(13)
C4 C5 1.4233(12)
C4 C9 1.5017(13)
C5 C10 1.5016(12)
C6 H6A 0.9800
C6 H6B 0.9800
C6 H6C 0.9800
C7 H7A 0.9800
C7 H7B 0.9800
C7 H7C 0.9800
C8 H8A 0.9800
C8 H8B 0.9800
C8 H8C 0.9800
C9 H9A 0.9800
C9 H9B 0.9800
C9 H9C 0.9800
C10 H10A 0.9800
C10 H10B 0.9800
C10 H10C 0.9800
C11 C12 1.4211(11)
C11 C15 1.4211(11)
C11 C16 1.5124(11)
C12 C13 1.4126(13)
C12 H12 0.9500
C13 C14 1.4132(13)
C13 H13 0.9500
C14 C15 1.4191(11)
C14 H14 0.9500
C15 H15 0.9500
C16 C17 1.5401(12)
C16 C21 1.5481(11)
C16 H16 1.0000
C17 C22 1.5395(12)
C17 C18 1.5405(13)
C17 H17 1.0000
C18 C19 1.5351(15)
C18 H18A 0.9900
C18 H18B 0.9900
C19 C23 1.5356(13)
C19 C20 1.5375(16)
C19 H19 1.0000
C20 C21 1.5319(13)
C20 H20A 0.9900
C20 H20B 0.9900
C21 C24 1.5343(12)
C21 H21 1.0000
C22 C25 1.5325(12)
C22 H22A 0.9900
C22 H22B 0.9900
C23 C25 1.5334(12)
C23 H23A 0.9900
C23 H23B 0.9900
C24 C25 1.5353(12)
C24 H24A 0.9900
C24 H24B 0.9900
C25 H25 1.0000
C26 C27 1.3137(11)
C28 H28A 0.9800
C28 H28B 0.9800
C28 H28C 0.9800
C29 H29A 0.9800
C29 H29B 0.9800
C29 H29C 0.9800
C30 H30A 0.9800
C30 H30B 0.9800
C30 H30C 0.9800
C31 H31A 0.9800
C31 H31B 0.9800
C31 H31C 0.9800
C32 H32A 0.9800
C32 H32B 0.9800
C32 H32C 0.9800
C33 H33A 0.9800
C33 H33B 0.9800
C33 H33C 0.9800

loop_
_geom_torsion_atom_site_label_1
_geom_torsion_atom_site_label_2
_geom_torsion_atom_site_label_3
_geom_torsion_atom_site_label_4
_geom_torsion
C5 C1 C2 C3 -1.49(9)
C6 C1 C2 C3 176.71(7)
Ti1 C1 C2 C3 -64.03(5)
C5 C1 C2 C7 -172.93(8)
C6 C1 C2 C7 5.27(13)
Ti1 C1 C2 C7 124.53(9)
C5 C1 C2 Ti1 62.54(5)
C6 C1 C2 Ti1 -119.26(8)
C1 C2 C3 C4 0.55(9)
C7 C2 C3 C4 172.02(8)
Ti1 C2 C3 C4 -66.66(6)
C1 C2 C3 C8 -170.55(8)
C7 C2 C3 C8 0.93(14)
Ti1 C2 C3 C8 122.24(9)
C1 C2 C3 Ti1 67.21(5)
C7 C2 C3 Ti1 -121.32(8)
C2 C3 C4 C5 0.60(9)
C8 C3 C4 C5 171.62(8)
Ti1 C3 C4 C5 -66.52(6)
C2 C3 C4 C9 -167.33(8)
C8 C3 C4 C9 3.69(14)
Ti1 C3 C4 C9 125.55(9)
C2 C3 C4 Ti1 67.11(6)
C8 C3 C4 Ti1 -121.86(9)
C2 C1 C5 C4 1.87(9)
C6 C1 C5 C4 -176.31(7)
Ti1 C1 C5 C4 63.53(5)
C2 C1 C5 C10 175.04(8)
C6 C1 C5 C10 -3.14(13)
Ti1 C1 C5 C10 -123.30(8)
C2 C1 C5 Ti1 -61.66(5)
C6 C1 C5 Ti1 120.16(8)
C3 C4 C5 C1 -1.52(9)
C9 C4 C5 C1 166.73(8)
Ti1 C4 C5 C1 -65.85(5)
C3 C4 C5 C10 -174.92(7)
C9 C4 C5 C10 -6.67(13)
Ti1 C4 C5 C10 120.76(8)
C3 C4 C5 Ti1 64.33(6)
C9 C4 C5 Ti1 -127.42(8)
C15 C11 C12 C13 0.81(9)
C16 C11 C12 C13 -176.86(7)
Ti1 C11 C12 C13 -63.02(6)
C15 C11 C12 Ti1 63.83(5)
C16 C11 C12 Ti1 -113.83(7)
C11 C12 C13 C14 -0.98(9)
Ti1 C12 C13 C14 -64.97(6)
C11 C12 C13 Ti1 63.99(5)
C12 C13 C14 C15 0.77(9)
Ti1 C13 C14 C15 -65.42(5)
C12 C13 C14 Ti1 66.18(6)
C13 C14 C15 C11 -0.27(9)
Ti1 C14 C15 C11 -65.60(5)
C13 C14 C15 Ti1 65.34(6)
C12 C11 C15 C14 -0.33(8)
C16 C11 C15 C14 177.28(7)
Ti1 C11 C15 C14 64.35(5)
C12 C11 C15 Ti1 -64.68(5)
C16 C11 C15 Ti1 112.94(7)
C12 C11 C16 C17 -169.15(7)
C15 C11 C16 C17 13.66(10)
Ti1 C11 C16 C17 101.84(6)
C12 C11 C16 C21 -44.82(10)
C15 C11 C16 C21 138.00(8)
Ti1 C11 C16 C21 -133.82(5)
C11 C16 C17 C22 68.49(8)
C21 C16 C17 C22 -57.69(8)
C11 C16 C17 C18 -171.94(6)
C21 C16 C17 C18 61.88(8)
C22 C17 C18 C19 59.99(10)
C16 C17 C18 C19 -60.90(9)
C17 C18 C19 C23 -59.69(10)
C17 C18 C19 C20 59.32(10)
C18 C19 C20 C21 -58.97(9)
C23 C19 C20 C21 60.54(10)
C19 C20 C21 C24 -59.92(10)
C19 C20 C21 C16 60.53(9)
C11 C16 C21 C20 170.27(7)
C17 C16 C21 C20 -62.18(8)
C11 C16 C21 C24 -69.34(8)
C17 C16 C21 C24 58.21(9)
C16 C17 C22 C25 59.53(9)
C18 C17 C22 C25 -59.67(9)
C18 C19 C23 C25 58.89(10)
C20 C19 C23 C25 -60.65(10)
C20 C21 C24 C25 58.75(9)
C16 C21 C24 C25 -61.14(9)
C17 C22 C25 C23 59.79(9)
C17 C22 C25 C24 -60.24(8)
C19 C23 C25 C22 -59.29(10)
C19 C23 C25 C24 60.05(9)
C21 C24 C25 C22 61.58(9)
C21 C24 C25 C23 -58.73(8)
C28 Si1 C26 C27 -158.58(9)
C30 Si1 C26 C27 -37.84(10)
C29 Si1 C26 C27 82.79(9)
C28 Si1 C26 Ti1 29.29(10)
C30 Si1 C26 Ti1 150.02(8)
C29 Si1 C26 Ti1 -89.35(9)
Si1 C26 C27 Si2 -6.44(15)
Ti1 C26 C27 Si2 169.52(9)
Si1 C26 C27 Ti1 -175.97(8)
C31 Si2 C27 C26 -159.50(9)
C32 Si2 C27 C26 79.01(10)
C33 Si2 C27 C26 -41.04(10)
C31 Si2 C27 Ti1 2.11(9)
C32 Si2 C27 Ti1 -119.38(8)
C33 Si2 C27 Ti1 120.58(8)
